data_4344878
loop_
_publ_author_name
'Blake, Alexander J.'
'Champness, Neil R.'
'Crew, Marcello'
'Hanton, Lyall R.'
'Parsons, Simon'
'Schr\"oder, Martin'

_publ_section_title
;
 A new CuI(SCN) structural motif: synthesis of an uncharged
 three-dimensional co-ordination network
;
_journal_coden_ASTM JCDTBI
_journal_issue 10
_journal_name_full
;
 Journal of the Chemical Society, Dalton Transactions:
 Inorganic Chemistry (1972-1999)
;
_journal_page_first 1533
_journal_page_last 1534
_journal_paper_doi 10.1039/a801241e
_journal_year 1998
_chemical_formula_moiety '[Cu2(SCN)2(C4H4N2)]'
_chemical_formula_sum 'C6 H4 Cu2 N4 S2'
_chemical_formula_weight 323.33
_space_group_IT_number 14
_symmetry_cell_setting monoclinic
_symmetry_space_group_name_Hall '-P 2ybc'
_symmetry_space_group_name_H-M 'P 1 21/c 1'
_atom_sites_solution_hydrogens geom
_atom_sites_solution_primary direct
_audit_creation_method SHELXL
_cell_angle_alpha 90.00
_cell_angle_beta 113.95(2)
_cell_angle_gamma 90.00
_cell_formula_units_Z 2
_cell_length_a 5.792(2)
_cell_length_b 13.877(4)
_cell_length_c 6.548(2)
_cell_measurement_reflns_used 44
_cell_measurement_temperature 220(2)
_cell_measurement_theta_max 22
_cell_measurement_theta_min 20
_cell_volume 481.0(3)
_computing_cell_refinement 'Stoe DIF4'
_computing_data_collection 'Stoe DIF4'
_computing_data_reduction 'Stoe REDU4'
_computing_molecular_graphics SHELXTL
_computing_structure_refinement SHELXTL
_computing_structure_solution SHELXTL
_diffrn_ambient_temperature 220(2)
_diffrn_measurement_device
; 
Stoe Stadi-4 diffractometer with 
Oxford Cryosystems variable temperature device. 
;
_diffrn_measurement_method Omega-theta
_diffrn_radiation_monochromator graphite
_diffrn_radiation_source 'fine-focus sealed tube'
_diffrn_radiation_type CuK\a
_diffrn_radiation_wavelength 1.54184
_diffrn_reflns_av_R_equivalents 0.0219
_diffrn_reflns_av_sigmaI/netI 0.0131
_diffrn_reflns_limit_h_max 7
_diffrn_reflns_limit_h_min -6
_diffrn_reflns_limit_k_max 0
_diffrn_reflns_limit_k_min -16
_diffrn_reflns_limit_l_max 7
_diffrn_reflns_limit_l_min -6
_diffrn_reflns_number 2048
_diffrn_reflns_theta_max 70.20
_diffrn_reflns_theta_min 6.38
_diffrn_standards_decay_% 4
_diffrn_standards_interval_time 60
_diffrn_standards_number 3
_exptl_absorpt_coefficient_mu 9.195
_exptl_absorpt_correction_T_max 0.287
_exptl_absorpt_correction_T_min 0.123
_exptl_absorpt_correction_type Psi-scans
_exptl_crystal_colour Yellow
_exptl_crystal_density_diffrn 2.233
_exptl_crystal_description tablet
_exptl_crystal_F_000 316
_exptl_crystal_size_max 0.54
_exptl_crystal_size_mid 0.39
_exptl_crystal_size_min 0.23
_refine_diff_density_max 0.555
_refine_diff_density_min -0.890
_refine_diff_density_rms 0.124
_refine_ls_extinction_coef 0.0057(9)
_refine_ls_extinction_expression Fc^*^=kFc[1+0.001xFc^2^\l^3^/sin(2\q)]^-1/4^
_refine_ls_extinction_method SHELXL
_refine_ls_goodness_of_fit_all 1.123
_refine_ls_goodness_of_fit_obs 1.131
_refine_ls_hydrogen_treatment Riding
_refine_ls_matrix_type full
_refine_ls_number_parameters 65
_refine_ls_number_reflns 817
_refine_ls_number_restraints 0
_refine_ls_restrained_S_all 1.149
_refine_ls_restrained_S_obs 1.131
_refine_ls_R_factor_all 0.0449
_refine_ls_R_factor_obs 0.0442
_refine_ls_shift/esd_max 0.000
_refine_ls_shift/esd_mean 0.000
_refine_ls_structure_factor_coef Fsqd
_refine_ls_weighting_details 'w=1/[\s^2^(Fo^2^)+(0.0680P)^2^+1.6129P] where P=(Fo^2^+2Fc^2^)/3'
_refine_ls_weighting_scheme calc
_refine_ls_wR_factor_all 0.1229
_refine_ls_wR_factor_obs 0.1217
_reflns_number_observed 802
_reflns_number_total 818
_reflns_observed_criterion >2sigma(I)
_cod_data_source_file e801241.txt
_cod_data_source_block cuthpz
_cod_depositor_comments
;
The following automatic conversions were performed:

'_symmetry_cell_setting' value 'Monoclinic' changed to 'monoclinic'
according to the built-in table from CIF Core dictionary named
'cif_core.dic' version 2.4.1 from 2010-06-29.

'_refine_ls_weighting_scheme' value 'calc
w=1/[\s^2^(Fo^2^)+(0.0680P)^2^+1.6129P] where P=(Fo^2^+2Fc^2^)/3' was
changed to 'calc'. New tag '_refine_ls_weighting_details' was
created. The value of the new tag was set to
'w=1/[\s^2^(Fo^2^)+(0.0680P)^2^+1.6129P] where P=(Fo^2^+2Fc^2^)/3'.

Automatic conversion script
Id: cif_fix_values 4287 2015-11-16 14:04:37Z antanas 

The following automatic conversions were performed:

'_atom_sites_solution_hydrogens' value 'Geometric' was changed to
'geom'.

Automatic conversion script
Id: cif_fix_values 6452 2018-10-05 10:23:21Z andrius 
;
_cod_original_sg_symbol_H-M P21/c
_cod_database_code 4344878

loop_
_symmetry_equiv_pos_as_xyz
'x, y, z'
'-x, y+1/2, -z+1/2'
'-x, -y, -z'
'x, -y-1/2, z-1/2'

loop_
_atom_site_aniso_label
_atom_site_aniso_U_11
_atom_site_aniso_U_22
_atom_site_aniso_U_33
_atom_site_aniso_U_23
_atom_site_aniso_U_13
_atom_site_aniso_U_12
Cu1 0.0134(4) 0.0373(6) 0.0366(6) 0.0066(3) 0.0080(3) 0.0022(2)
S1 0.0125(6) 0.0349(7) 0.0273(7) -0.0003(4) 0.0058(4) -0.0031(4)
C2 0.016(2) 0.026(2) 0.027(2) -0.001(2) 0.008(2) -0.001(2)
N3 0.022(2) 0.039(2) 0.037(2) -0.001(2) 0.012(2) 0.000(2)
N4 0.017(2) 0.028(2) 0.028(2) -0.001(2) 0.0094(14) 0.0015(14)
C5 0.013(2) 0.032(2) 0.036(3) 0.001(2) 0.008(2) -0.001(2)
C6 0.016(2) 0.028(2) 0.035(2) 0.002(2) 0.008(2) -0.004(2)

loop_
_atom_site_label
_atom_site_type_symbol
_atom_site_fract_x
_atom_site_fract_y
_atom_site_fract_z
_atom_site_U_iso_or_equiv
_atom_site_thermal_displace_type
_atom_site_occupancy
_atom_site_calc_flag
_atom_site_refinement_flags
_atom_site_disorder_group
Cu1 Cu 0.68559(11) 0.68252(5) 0.13753(12) 0.0298(4) Uani 1 d . .
S1 S 0.7911(2) 0.67058(8) -0.1721(2) 0.0257(4) Uani 1 d . .
C2 C 1.1020(8) 0.6701(3) -0.0502(8) 0.0235(10) Uani 1 d . .
N3 N 1.3220(8) 0.6688(3) 0.0313(7) 0.0327(10) Uani 1 d . .
N4 N 0.8772(6) 0.5735(3) 0.3492(6) 0.0241(8) Uani 1 d . .
C5 C 0.7522(8) 0.4985(3) 0.3809(8) 0.0278(10) Uani 1 d . .
H5 H 0.5764(8) 0.4950(3) 0.2989(8) 0.033 Uiso 1 calc R .
C6 C 0.8715(8) 0.4257(3) 0.5296(8) 0.0272(10) Uani 1 d . .
H6 H 0.7751(8) 0.3743(3) 0.5468(8) 0.033 Uiso 1 calc R .

loop_
_atom_type_symbol
_atom_type_description
_atom_type_scat_dispersion_real
_atom_type_scat_dispersion_imag
_atom_type_scat_source
C C 0.0181 0.0091 'International Tables Vol C Tables 4.2.6.8 and 6.1.1.4'
H H 0.0000 0.0000 'International Tables Vol C Tables 4.2.6.8 and 6.1.1.4'
N N 0.0311 0.0180 'International Tables Vol C Tables 4.2.6.8 and 6.1.1.4'
S S 0.3331 0.5567 'International Tables Vol C Tables 4.2.6.8 and 6.1.1.4'
Cu Cu -1.9646 0.5888 'International Tables Vol C Tables 4.2.6.8 and 6.1.1.4'

loop_
_geom_angle_atom_site_label_1
_geom_angle_atom_site_label_2
_geom_angle_atom_site_label_3
_geom_angle
_geom_angle_site_symmetry_1
_geom_angle_site_symmetry_3
N3 Cu1 N4 112.4(2) 1_455 .
N3 Cu1 S1 106.69(13) 1_455 4_576
N4 Cu1 S1 109.31(11) . 4_576
N3 Cu1 S1 107.96(14) 1_455 .
N4 Cu1 S1 105.83(11) . .
S1 Cu1 S1 114.75(5) 4_576 .
C2 S1 Cu1 105.0(2) . 4_575
C2 S1 Cu1 101.4(2) . .
Cu1 S1 Cu1 107.19(5) 4_575 .
N3 C2 S1 178.4(5) . .
C2 N3 Cu1 171.5(4) . 1_655
C5 N4 C6 116.1(4) . 3_766
C5 N4 Cu1 120.2(3) . .
C6 N4 Cu1 123.6(3) 3_766 .
N4 C5 C6 122.3(4) . .
N4 C6 C5 121.5(4) 3_766 .

loop_
_geom_bond_atom_site_label_1
_geom_bond_atom_site_label_2
_geom_bond_distance
_geom_bond_site_symmetry_2
Cu1 N3 1.940(4) 1_455
Cu1 N4 2.047(4) .
Cu1 S1 2.3377(15) 4_576
Cu1 S1 2.349(2) .
S1 C2 1.647(4) .
S1 Cu1 2.3377(15) 4_575
C2 N3 1.165(7) .
N3 Cu1 1.940(4) 1_655
N4 C5 1.332(6) .
N4 C6 1.345(5) 3_766
C5 C6 1.379(7) .
C6 N4 1.345(5) 3_766
